data_1575218
loop_
_publ_author_name
'Jiang, Shengjie'
'Wang, Ganping'
'Cai, Yanping'
'Maron, Laurent'
'Xu, Xin'

_publ_section_title
;
 Zinc substituted carbenes: synthesis, structure, and ambiphilic
 reactivity.
;
_journal_issue 34
_journal_name_full 'Chemical science'
_journal_page_first 15462
_journal_page_last 15468
_journal_paper_doi 10.1039/d5sc03342j
_journal_volume 16
_journal_year 2025
_chemical_formula_moiety 'C57 H79 N4 O2 P Zn'
_chemical_formula_sum 'C57 H79 N4 O2 P Zn'
_chemical_formula_weight 948.58
_space_group_crystal_system orthorhombic
_space_group_IT_number 19
_space_group_name_Hall 'P 2ac 2ab'
_space_group_name_H-M_alt 'P 21 21 21'
_atom_sites_solution_hydrogens geom
_audit_creation_date 2024-09-14
_audit_creation_method
;
Olex2 1.5
(compiled 2024.02.16 svn.r378c4104 for OlexSys, GUI svn.r6928)
;
_audit_update_record
;
2025-04-14 deposited with the CCDC.	2025-07-23 downloaded from the CCDC.
;
_cell_angle_alpha 90
_cell_angle_beta 90
_cell_angle_gamma 90
_cell_formula_units_Z 4
_cell_length_a 14.1786(5)
_cell_length_b 14.4517(6)
_cell_length_c 26.2054(11)
_cell_measurement_reflns_used 9856
_cell_measurement_temperature 150(1)
_cell_measurement_theta_max 26.89
_cell_measurement_theta_min 2.16
_cell_volume 5369.6(4)
_computing_cell_refinement 'SAINT V8.40B (?, 2016)'
_computing_data_reduction 'SAINT V8.40B (?, 2016)'
_computing_molecular_graphics 'Olex2 1.5 (Dolomanov et al., 2009)'
_computing_publication_material 'Olex2 1.5 (Dolomanov et al., 2009)'
_computing_structure_refinement 'SHELXL 2018/3 (Sheldrick, 2015)'
_computing_structure_solution 'SHELXT 2018/2 (Sheldrick, 2018)'
_diffrn_ambient_temperature 150(1)
_diffrn_measured_fraction_theta_full 0.998
_diffrn_measured_fraction_theta_max 0.998
_diffrn_measurement_device_type 'Bruker APEX-II CCD'
_diffrn_measurement_method '\f and \w scans'
_diffrn_radiation_type MoK\a
_diffrn_radiation_wavelength 0.71073
_diffrn_reflns_av_R_equivalents 0.0896
_diffrn_reflns_av_unetI/netI 0.0551
_diffrn_reflns_Laue_measured_fraction_full 0.998
_diffrn_reflns_Laue_measured_fraction_max 0.998
_diffrn_reflns_limit_h_max 18
_diffrn_reflns_limit_h_min -18
_diffrn_reflns_limit_k_max 18
_diffrn_reflns_limit_k_min -18
_diffrn_reflns_limit_l_max 34
_diffrn_reflns_limit_l_min -33
_diffrn_reflns_number 83320
_diffrn_reflns_point_group_measured_fraction_full 0.998
_diffrn_reflns_point_group_measured_fraction_max 0.998
_diffrn_reflns_theta_full 25.242
_diffrn_reflns_theta_max 27.495
_diffrn_reflns_theta_min 2.819
_diffrn_source_current 1.0
_diffrn_source_power 0.05
_diffrn_source_voltage 50.0
_diffrn_standards_number 0
_exptl_absorpt_coefficient_mu 0.530
_exptl_absorpt_correction_T_max 0.7224
_exptl_absorpt_correction_T_min 0.5555
_exptl_absorpt_correction_type multi-scan
_exptl_absorpt_process_details
;
SADABS-2016/2 (Bruker,2016/2) was used for absorption correction.
wR2(int) was 0.1659 before and 0.1026 after correction.
The Ratio of minimum to maximum transmission is 0.7690.
The \l/2 correction factor is Not present.
;
_exptl_crystal_colour colourless
_exptl_crystal_colour_primary colourless
_exptl_crystal_density_diffrn 1.173
_exptl_crystal_description block
_exptl_crystal_F_000 2040
_exptl_crystal_size_max 0.13
_exptl_crystal_size_mid 0.12
_exptl_crystal_size_min 0.1
_refine_diff_density_max 0.546
_refine_diff_density_min -0.401
_refine_diff_density_rms 0.052
_refine_ls_abs_structure_details
;
 Refined as an inversion twin.
;
_refine_ls_abs_structure_Flack 0.062(12)
_refine_ls_extinction_method none
_refine_ls_goodness_of_fit_ref 1.037
_refine_ls_hydrogen_treatment constr
_refine_ls_matrix_type full
_refine_ls_number_parameters 605
_refine_ls_number_reflns 12305
_refine_ls_number_restraints 0
_refine_ls_restrained_S_all 1.037
_refine_ls_R_factor_all 0.0589
_refine_ls_R_factor_gt 0.0432
_refine_ls_shift/su_max 0.001
_refine_ls_shift/su_mean 0.000
_refine_ls_structure_factor_coef Fsqd
_refine_ls_weighting_details 'w=1/[\s^2^(Fo^2^)+(0.0399P)^2^+2.2843P] where P=(Fo^2^+2Fc^2^)/3'
_refine_ls_weighting_scheme calc
_refine_ls_wR_factor_gt 0.0936
_refine_ls_wR_factor_ref 0.1022
_reflns_Friedel_coverage 0.818
_reflns_Friedel_fraction_full 0.999
_reflns_Friedel_fraction_max 0.998
_reflns_number_gt 10471
_reflns_number_total 12305
_reflns_threshold_expression 'I > 2\s(I)'
_cod_data_source_file d5sc03342j2.cif
_cod_data_source_block Complex_4
_cod_depositor_comments 'Adding full bibliography for 1575210--1575219.cif.'
_cod_database_code 1575218
_shelx_shelxl_version_number 2018/3
_shelx_space_group_comment
;
The symmetry employed for this shelxl refinement is uniquely defined
by the following loop, which should always be used as a source of
symmetry information in preference to the above space-group names.
They are only intended as comments.
;
_shelx_estimated_absorpt_t_max 0.949
_shelx_estimated_absorpt_t_min 0.934
_olex2_refinement_description
;
1. Twinned data refinement
 Scales: 0.93808
 0.06192
2.a Ternary CH refined with riding coordinates:
 C17(H17), C14(H14), C29(H29), C26(H26), C40(H40), C43(H43), C55(H55), C52(H52)
2.b Secondary CH2 refined with riding coordinates:
 C32(H32A,H32B), C33(H33A,H33B)
2.c Aromatic/amide H refined with riding coordinates:
 C5(H5), C12(H12), C11(H11), C10(H10), C24(H24), C23(H23), C22(H22), C38(H38),
 C37(H37), C36(H36), C50(H50), C49(H49), C48(H48)
2.d Idealised Me refined as rotating group:
 C3(H3A,H3B,H3C), C7(H7A,H7B,H7C), C19(H19A,H19B,H19C), C18(H18A,H18B,H18C),
 C16(H16A,H16B,H16C), C15(H15A,H15B,H15C), C30(H30A,H30B,H30C), C31(H31A,H31B,
 H31C), C27(H27A,H27B,H27C), C28(H28A,H28B,H28C), C42(H42A,H42B,H42C), C41(H41A,
 H41B,H41C), C45(H45A,H45B,H45C), C44(H44A,H44B,H44C), C56(H56A,H56B,H56C),
 C57(H57A,H57B,H57C), C53(H53A,H53B,H53C), C54(H54A,H54B,H54C)
;
_olex2_submission_special_instructions 'No special instructions were received'

loop_
_space_group_symop_operation_xyz
'x, y, z'
'-x+1/2, -y, z+1/2'
'-x, y+1/2, -z+1/2'
'x+1/2, -y+1/2, -z'

loop_
_atom_site_label
_atom_site_type_symbol
_atom_site_fract_x
_atom_site_fract_y
_atom_site_fract_z
_atom_site_U_iso_or_equiv
_atom_site_adp_type
_atom_site_occupancy
_atom_site_site_symmetry_order
_atom_site_calc_flag
_atom_site_refinement_flags_posn
_atom_site_refinement_flags_adp
_atom_site_refinement_flags_occupancy
_atom_site_disorder_assembly
_atom_site_disorder_group
Zn1 Zn 0.26272(3) 0.51961(3) 0.35002(2) 0.02283(10) Uani 1 1 d . . . . .
P1 P 0.44165(7) 0.63821(6) 0.38524(3) 0.0246(2) Uani 1 1 d . . . . .
O1 O 0.2148(2) 0.7004(3) 0.45273(14) 0.0647(10) Uani 1 1 d . . . . .
O2 O 0.47262(19) 0.57381(18) 0.34500(11) 0.0367(6) Uani 1 1 d . . . . .
N1 N 0.20480(18) 0.5198(2) 0.28208(10) 0.0227(6) Uani 1 1 d . . . . .
N2 N 0.2217(2) 0.39497(19) 0.37159(11) 0.0242(6) Uani 1 1 d . . . . .
N3 N 0.4641(3) 0.7497(2) 0.37530(12) 0.0360(8) Uani 1 1 d . . . . .
N4 N 0.5006(2) 0.6381(2) 0.44051(11) 0.0271(7) Uani 1 1 d . . . . .
C3 C 0.1166(3) 0.4464(3) 0.21174(14) 0.0321(9) Uani 1 1 d . . . . .
H3A H 0.056454 0.479224 0.215346 0.048 Uiso 1 1 calc R U . . .
H3B H 0.104793 0.383184 0.199849 0.048 Uiso 1 1 calc R U . . .
H3C H 0.156367 0.478862 0.186938 0.048 Uiso 1 1 calc R U . . .
C4 C 0.1662(2) 0.4434(3) 0.26282(14) 0.0245(7) Uani 1 1 d . . . . .
C5 C 0.1643(3) 0.3574(3) 0.28769(14) 0.0273(8) Uani 1 1 d . . . . .
H5 H 0.147155 0.306276 0.266896 0.033 Uiso 1 1 calc R U . . .
C6 C 0.1841(2) 0.3361(2) 0.33859(14) 0.0273(8) Uani 1 1 d . . . . .
C7 C 0.1553(3) 0.2399(3) 0.35502(16) 0.0371(9) Uani 1 1 d . . . . .
H7A H 0.208367 0.209767 0.372330 0.056 Uiso 1 1 calc R U . . .
H7B H 0.137437 0.203569 0.324950 0.056 Uiso 1 1 calc R U . . .
H7C H 0.101580 0.243888 0.378416 0.056 Uiso 1 1 calc R U . . .
C8 C 0.1856(3) 0.6044(3) 0.25468(14) 0.0258(8) Uani 1 1 d . . . . .
C13 C 0.2512(3) 0.6379(3) 0.21906(13) 0.0301(8) Uani 1 1 d . . . . .
C12 C 0.2281(3) 0.7194(3) 0.19265(16) 0.0420(10) Uani 1 1 d . . . . .
H12 H 0.271524 0.744525 0.168749 0.050 Uiso 1 1 calc R U . . .
C11 C 0.1434(3) 0.7634(3) 0.20096(19) 0.0498(12) Uani 1 1 d . . . . .
H11 H 0.129085 0.818387 0.182666 0.060 Uiso 1 1 calc R U . . .
C10 C 0.0796(3) 0.7290(3) 0.23526(19) 0.0467(11) Uani 1 1 d . . . . .
H10 H 0.021177 0.759971 0.240091 0.056 Uiso 1 1 calc R U . . .
C9 C 0.0990(3) 0.6489(3) 0.26325(16) 0.0331(9) Uani 1 1 d . . . . .
C17 C 0.3421(3) 0.5878(3) 0.20768(16) 0.0379(10) Uani 1 1 d . . . . .
H17 H 0.345927 0.533863 0.231476 0.045 Uiso 1 1 calc R U . . .
C19 C 0.4272(4) 0.6449(5) 0.2162(3) 0.081(2) Uani 1 1 d . . . . .
H19A H 0.424821 0.699656 0.194228 0.121 Uiso 1 1 calc R U . . .
H19B H 0.483571 0.608493 0.208065 0.121 Uiso 1 1 calc R U . . .
H19C H 0.429654 0.664247 0.252031 0.121 Uiso 1 1 calc R U . . .
C18 C 0.3457(4) 0.5499(5) 0.1538(3) 0.096(3) Uani 1 1 d . . . . .
H18A H 0.291161 0.509595 0.148022 0.144 Uiso 1 1 calc R U . . .
H18B H 0.403911 0.514202 0.149236 0.144 Uiso 1 1 calc R U . . .
H18C H 0.344452 0.601196 0.129416 0.144 Uiso 1 1 calc R U . . .
C14 C 0.0282(3) 0.6124(3) 0.30194(17) 0.0407(10) Uani 1 1 d . . . . .
H14 H 0.049410 0.549268 0.312508 0.049 Uiso 1 1 calc R U . . .
C16 C 0.0274(4) 0.6730(3) 0.3492(2) 0.0590(13) Uani 1 1 d . . . . .
H16A H 0.011093 0.736535 0.339634 0.089 Uiso 1 1 calc R U . . .
H16B H 0.089906 0.672134 0.365123 0.089 Uiso 1 1 calc R U . . .
H16C H -0.019468 0.649327 0.373443 0.089 Uiso 1 1 calc R U . . .
C15 C -0.0719(3) 0.6033(4) 0.2801(2) 0.0612(14) Uani 1 1 d . . . . .
H15A H -0.112678 0.572937 0.305230 0.092 Uiso 1 1 calc R U . . .
H15B H -0.069969 0.566113 0.248827 0.092 Uiso 1 1 calc R U . . .
H15C H -0.096856 0.664886 0.272294 0.092 Uiso 1 1 calc R U . . .
C20 C 0.2255(3) 0.3678(2) 0.42457(13) 0.0274(8) Uani 1 1 d . . . . .
C25 C 0.1545(3) 0.3991(3) 0.45753(15) 0.0321(9) Uani 1 1 d . . . . .
C24 C 0.1562(3) 0.3686(3) 0.50803(16) 0.0415(10) Uani 1 1 d . . . . .
H24 H 0.107741 0.387616 0.530786 0.050 Uiso 1 1 calc R U . . .
C23 C 0.2271(4) 0.3113(3) 0.52545(16) 0.0496(12) Uani 1 1 d . . . . .
H23 H 0.227205 0.291065 0.559937 0.060 Uiso 1 1 calc R U . . .
C22 C 0.2978(3) 0.2836(3) 0.49280(16) 0.0419(11) Uani 1 1 d . . . . .
H22 H 0.347160 0.245456 0.505437 0.050 Uiso 1 1 calc R U . . .
C21 C 0.2987(3) 0.3102(3) 0.44157(15) 0.0322(9) Uani 1 1 d . . . . .
C29 C 0.0765(3) 0.4638(3) 0.43889(15) 0.0377(9) Uani 1 1 d . . . . .
H29 H 0.104567 0.503934 0.411746 0.045 Uiso 1 1 calc R U . . .
C30 C 0.0390(3) 0.5282(4) 0.48064(18) 0.0491(11) Uani 1 1 d . . . . .
H30A H -0.002407 0.574890 0.465304 0.074 Uiso 1 1 calc R U . . .
H30B H 0.091954 0.558935 0.497637 0.074 Uiso 1 1 calc R U . . .
H30C H 0.003279 0.491993 0.505677 0.074 Uiso 1 1 calc R U . . .
C31 C -0.0051(3) 0.4108(4) 0.4145(2) 0.0584(14) Uani 1 1 d . . . . .
H31A H -0.031177 0.366893 0.439256 0.088 Uiso 1 1 calc R U . . .
H31B H 0.017761 0.377131 0.384517 0.088 Uiso 1 1 calc R U . . .
H31C H -0.054395 0.454527 0.404099 0.088 Uiso 1 1 calc R U . . .
C26 C 0.3760(3) 0.2780(3) 0.40565(16) 0.0345(9) Uani 1 1 d . . . . .
H26 H 0.347227 0.269896 0.371115 0.041 Uiso 1 1 calc R U . . .
C27 C 0.4529(4) 0.3489(4) 0.4009(2) 0.0605(15) Uani 1 1 d . . . . .
H27A H 0.426953 0.405917 0.386275 0.091 Uiso 1 1 calc R U . . .
H27B H 0.502775 0.325083 0.378580 0.091 Uiso 1 1 calc R U . . .
H27C H 0.479202 0.362081 0.434709 0.091 Uiso 1 1 calc R U . . .
C28 C 0.4180(4) 0.1849(3) 0.4215(2) 0.0631(15) Uani 1 1 d . . . . .
H28A H 0.456697 0.193218 0.452182 0.095 Uiso 1 1 calc R U . . .
H28B H 0.457181 0.160664 0.393812 0.095 Uiso 1 1 calc R U . . .
H28C H 0.366878 0.141201 0.428840 0.095 Uiso 1 1 calc R U . . .
C32 C 0.4911(3) 0.7980(3) 0.42271(15) 0.0380(10) Uani 1 1 d . . . . .
H32A H 0.434500 0.819470 0.441397 0.046 Uiso 1 1 calc R U . . .
H32B H 0.531591 0.852134 0.415093 0.046 Uiso 1 1 calc R U . . .
C33 C 0.5445(3) 0.7270(3) 0.45355(15) 0.0333(9) Uani 1 1 d . . . . .
H33A H 0.612184 0.727019 0.444284 0.040 Uiso 1 1 calc R U . . .
H33B H 0.538518 0.739744 0.490526 0.040 Uiso 1 1 calc R U . . .
C34 C 0.4665(3) 0.7998(3) 0.32807(15) 0.0345(9) Uani 1 1 d . . . . .
C39 C 0.5457(3) 0.7928(3) 0.29693(17) 0.0416(11) Uani 1 1 d . . . . .
C38 C 0.5505(4) 0.8484(3) 0.25354(18) 0.0513(12) Uani 1 1 d . . . . .
H38 H 0.604033 0.844384 0.231854 0.062 Uiso 1 1 calc R U . . .
C37 C 0.4793(4) 0.9088(3) 0.24163(18) 0.0537(13) Uani 1 1 d . . . . .
H37 H 0.484176 0.946912 0.212191 0.064 Uiso 1 1 calc R U . . .
C36 C 0.4006(4) 0.9143(3) 0.27247(19) 0.0526(13) Uani 1 1 d . . . . .
H36 H 0.350829 0.955053 0.263411 0.063 Uiso 1 1 calc R U . . .
C35 C 0.3927(3) 0.8609(3) 0.31683(17) 0.0413(10) Uani 1 1 d . . . . .
C40 C 0.3084(4) 0.8727(3) 0.3514(2) 0.0524(11) Uani 1 1 d . . . . .
H40 H 0.312354 0.823677 0.378292 0.063 Uiso 1 1 calc R U . . .
C42 C 0.3121(5) 0.9667(4) 0.3787(3) 0.0783(18) Uani 1 1 d . . . . .
H42A H 0.373099 0.973492 0.395864 0.117 Uiso 1 1 calc R U . . .
H42B H 0.261279 0.970070 0.403952 0.117 Uiso 1 1 calc R U . . .
H42C H 0.304332 1.016395 0.353612 0.117 Uiso 1 1 calc R U . . .
C41 C 0.2153(4) 0.8600(4) 0.3240(2) 0.0749(17) Uani 1 1 d . . . . .
H41A H 0.208913 0.907334 0.297423 0.112 Uiso 1 1 calc R U . . .
H41B H 0.163343 0.866104 0.348457 0.112 Uiso 1 1 calc R U . . .
H41C H 0.213288 0.798472 0.308357 0.112 Uiso 1 1 calc R U . . .
C43 C 0.6274(3) 0.7288(4) 0.3097(2) 0.0584(15) Uani 1 1 d . . . . .
H43 H 0.603660 0.682166 0.334755 0.070 Uiso 1 1 calc R U . . .
C45 C 0.7068(4) 0.7817(5) 0.3353(2) 0.078(2) Uani 1 1 d . . . . .
H45A H 0.756050 0.738279 0.346091 0.117 Uiso 1 1 calc R U . . .
H45B H 0.682208 0.814528 0.365197 0.117 Uiso 1 1 calc R U . . .
H45C H 0.733530 0.826442 0.311204 0.117 Uiso 1 1 calc R U . . .
C44 C 0.6663(4) 0.6753(4) 0.2637(3) 0.0778(19) Uani 1 1 d . . . . .
H44A H 0.695564 0.718740 0.239746 0.117 Uiso 1 1 calc R U . . .
H44B H 0.614716 0.642498 0.246681 0.117 Uiso 1 1 calc R U . . .
H44C H 0.713573 0.630605 0.275412 0.117 Uiso 1 1 calc R U . . .
C46 C 0.5285(3) 0.5581(3) 0.46932(15) 0.0338(9) Uani 1 1 d . . . . .
C51 C 0.4756(3) 0.5352(3) 0.51258(16) 0.0454(11) Uani 1 1 d . . . . .
C50 C 0.5038(5) 0.4564(4) 0.5404(2) 0.0728(18) Uani 1 1 d . . . . .
H50 H 0.468254 0.437465 0.569252 0.087 Uiso 1 1 calc R U . . .
C49 C 0.5822(6) 0.4068(4) 0.5262(3) 0.084(2) Uani 1 1 d . . . . .
H49 H 0.599567 0.353202 0.544970 0.100 Uiso 1 1 calc R U . . .
C48 C 0.6356(4) 0.4338(4) 0.4852(2) 0.0682(17) Uani 1 1 d . . . . .
H48 H 0.690505 0.399515 0.476578 0.082 Uiso 1 1 calc R U . . .
C47 C 0.6109(3) 0.5101(3) 0.45611(17) 0.0437(10) Uani 1 1 d . . . . .
C55 C 0.3970(4) 0.5958(4) 0.53151(16) 0.0495(12) Uani 1 1 d . . . . .
H55 H 0.383972 0.643052 0.504551 0.059 Uiso 1 1 calc R U . . .
C56 C 0.3060(4) 0.5440(5) 0.5416(2) 0.0754(19) Uani 1 1 d . . . . .
H56A H 0.288839 0.507859 0.511345 0.113 Uiso 1 1 calc R U . . .
H56B H 0.255604 0.588394 0.549207 0.113 Uiso 1 1 calc R U . . .
H56C H 0.314516 0.502382 0.570736 0.113 Uiso 1 1 calc R U . . .
C57 C 0.4293(4) 0.6479(5) 0.57996(19) 0.0745(19) Uani 1 1 d . . . . .
H57A H 0.434452 0.604245 0.608425 0.112 Uiso 1 1 calc R U . . .
H57B H 0.383008 0.695909 0.588442 0.112 Uiso 1 1 calc R U . . .
H57C H 0.490793 0.676705 0.573736 0.112 Uiso 1 1 calc R U . . .
C52 C 0.6763(3) 0.5395(3) 0.4135(2) 0.0496(12) Uani 1 1 d . . . . .
H52 H 0.644469 0.590709 0.394474 0.059 Uiso 1 1 calc R U . . .
C53 C 0.6973(4) 0.4624(4) 0.3752(2) 0.0665(15) Uani 1 1 d . . . . .
H53A H 0.736348 0.486919 0.347471 0.100 Uiso 1 1 calc R U . . .
H53B H 0.637962 0.438674 0.361176 0.100 Uiso 1 1 calc R U . . .
H53C H 0.731095 0.412122 0.392414 0.100 Uiso 1 1 calc R U . . .
C54 C 0.7681(4) 0.5786(4) 0.4359(3) 0.0759(18) Uani 1 1 d . . . . .
H54A H 0.800798 0.530032 0.455065 0.114 Uiso 1 1 calc R U . . .
H54B H 0.753350 0.630285 0.458756 0.114 Uiso 1 1 calc R U . . .
H54C H 0.808692 0.600468 0.408136 0.114 Uiso 1 1 calc R U . . .
C1 C 0.3205(3) 0.6157(3) 0.39427(14) 0.0284(8) Uani 1 1 d . . . . .
C2 C 0.2663(3) 0.6611(3) 0.42510(16) 0.0398(9) Uani 1 1 d . . . . .

loop_
_atom_site_aniso_label
_atom_site_aniso_U_11
_atom_site_aniso_U_22
_atom_site_aniso_U_33
_atom_site_aniso_U_23
_atom_site_aniso_U_13
_atom_site_aniso_U_12
Zn1 0.02455(18) 0.02001(17) 0.02394(18) -0.00014(16) -0.00068(16) -0.00002(16)
P1 0.0321(5) 0.0187(4) 0.0230(4) -0.0006(4) 0.0009(4) -0.0053(4)
O1 0.056(2) 0.068(2) 0.071(2) -0.032(2) 0.0179(18) 0.0015(18)
O2 0.0447(15) 0.0299(14) 0.0354(15) -0.0122(13) 0.0076(13) -0.0085(12)
N1 0.0203(13) 0.0232(13) 0.0246(14) 0.0023(13) -0.0005(10) 0.0001(13)
N2 0.0282(16) 0.0191(13) 0.0254(14) 0.0003(11) 0.0009(12) -0.0024(12)
N3 0.061(2) 0.0186(15) 0.0285(17) 0.0017(13) -0.0095(16) -0.0131(15)
N4 0.0286(16) 0.0222(15) 0.0306(16) 0.0012(13) -0.0025(13) -0.0049(13)
C3 0.031(2) 0.033(2) 0.033(2) -0.0017(17) -0.0065(16) -0.0029(17)
C4 0.0189(16) 0.0309(19) 0.0237(17) -0.0007(15) 0.0032(13) 0.0016(15)
C5 0.0287(18) 0.0229(18) 0.0303(19) -0.0048(15) 0.0003(15) -0.0031(16)
C6 0.0265(18) 0.0227(17) 0.033(2) -0.0005(15) 0.0021(14) -0.0010(14)
C7 0.049(2) 0.0274(19) 0.035(2) 0.0014(18) -0.0015(19) -0.0088(17)
C8 0.0249(18) 0.0236(18) 0.0287(19) 0.0014(15) -0.0033(15) 0.0001(15)
C13 0.029(2) 0.0335(18) 0.0275(17) 0.0022(15) -0.0025(15) -0.0040(17)
C12 0.045(2) 0.039(2) 0.043(2) 0.0136(18) -0.003(2) -0.006(2)
C11 0.050(3) 0.038(3) 0.061(3) 0.022(2) -0.006(2) 0.007(2)
C10 0.039(2) 0.040(2) 0.061(3) 0.012(2) -0.003(2) 0.011(2)
C9 0.0280(19) 0.031(2) 0.041(2) 0.0030(17) -0.0018(16) 0.0036(17)
C17 0.032(2) 0.044(3) 0.038(2) 0.0129(19) 0.0055(17) 0.0002(19)
C19 0.037(3) 0.102(5) 0.103(5) -0.053(4) -0.004(3) -0.007(3)
C18 0.043(3) 0.137(6) 0.108(5) -0.081(5) 0.001(3) -0.003(3)
C14 0.030(2) 0.041(2) 0.050(3) 0.009(2) 0.0079(19) 0.0092(19)
C16 0.062(3) 0.056(3) 0.058(3) 0.003(3) 0.019(3) 0.005(2)
C15 0.031(2) 0.075(4) 0.078(4) 0.015(3) 0.003(2) 0.002(2)
C20 0.038(2) 0.0195(16) 0.0248(17) 0.0006(14) 0.0004(15) -0.0050(16)
C25 0.035(2) 0.030(2) 0.031(2) -0.0013(16) 0.0054(16) -0.0102(17)
C24 0.051(3) 0.044(3) 0.030(2) -0.0008(19) 0.0080(19) -0.011(2)
C23 0.076(3) 0.045(2) 0.028(2) 0.0076(18) 0.000(2) -0.014(3)
C22 0.059(3) 0.032(2) 0.035(2) 0.0070(18) -0.012(2) -0.003(2)
C21 0.041(2) 0.0218(18) 0.034(2) 0.0001(16) -0.0040(17) -0.0051(16)
C29 0.033(2) 0.044(3) 0.036(2) -0.0034(18) 0.0069(16) -0.0002(18)
C30 0.048(3) 0.049(3) 0.050(3) -0.009(2) 0.013(2) -0.001(2)
C31 0.033(2) 0.071(4) 0.071(3) -0.022(3) 0.002(2) -0.002(2)
C26 0.040(2) 0.026(2) 0.038(2) 0.0001(17) -0.0066(18) 0.0022(17)
C27 0.060(3) 0.039(3) 0.082(4) -0.004(3) 0.024(3) -0.011(3)
C28 0.073(4) 0.032(2) 0.084(4) 0.009(3) 0.010(3) 0.016(2)
C32 0.058(3) 0.0217(19) 0.034(2) -0.0045(17) -0.0100(19) -0.0070(18)
C33 0.042(2) 0.0283(19) 0.029(2) -0.0019(16) -0.0045(17) -0.0066(17)
C34 0.046(2) 0.0229(18) 0.034(2) 0.0060(16) -0.0123(18) -0.0146(18)
C39 0.043(2) 0.036(2) 0.045(2) 0.0111(19) -0.009(2) -0.021(2)
C38 0.058(3) 0.047(3) 0.049(3) 0.016(2) -0.007(2) -0.025(2)
C37 0.079(4) 0.040(3) 0.042(3) 0.018(2) -0.013(3) -0.021(3)
C36 0.077(4) 0.028(2) 0.053(3) 0.011(2) -0.020(3) -0.006(2)
C35 0.060(3) 0.0217(19) 0.043(2) 0.0025(18) -0.009(2) -0.009(2)
C40 0.070(3) 0.028(2) 0.059(3) -0.002(2) 0.001(3) 0.006(2)
C42 0.105(5) 0.039(3) 0.091(4) -0.017(3) -0.002(4) 0.011(3)
C41 0.069(4) 0.064(4) 0.091(4) -0.006(3) -0.002(3) -0.004(3)
C43 0.035(2) 0.072(4) 0.068(3) 0.035(3) -0.005(2) -0.015(2)
C45 0.041(3) 0.146(6) 0.047(3) 0.003(3) -0.004(2) -0.021(3)
C44 0.050(3) 0.061(4) 0.122(6) -0.008(4) -0.025(3) -0.003(3)
C46 0.041(2) 0.0285(19) 0.032(2) 0.0036(16) -0.0108(17) -0.0071(17)
C51 0.063(3) 0.043(3) 0.031(2) 0.0031(19) -0.0051(19) -0.017(2)
C50 0.113(5) 0.066(4) 0.039(3) 0.026(3) -0.012(3) -0.019(4)
C49 0.124(6) 0.055(4) 0.072(4) 0.031(3) -0.030(4) 0.010(4)
C48 0.076(4) 0.046(3) 0.083(4) 0.013(3) -0.030(3) 0.015(3)
C47 0.047(2) 0.034(2) 0.050(2) 0.003(2) -0.016(2) 0.003(2)
C55 0.065(3) 0.059(3) 0.025(2) -0.003(2) 0.008(2) -0.027(3)
C56 0.084(4) 0.090(5) 0.053(3) -0.005(3) 0.015(3) -0.043(4)
C57 0.084(4) 0.102(5) 0.038(3) -0.024(3) 0.012(3) -0.034(4)
C52 0.034(2) 0.043(3) 0.072(3) -0.002(2) -0.003(2) 0.0079(19)
C53 0.053(3) 0.067(4) 0.080(4) -0.009(3) 0.000(3) 0.006(3)
C54 0.042(3) 0.065(4) 0.120(5) -0.017(3) -0.003(3) 0.000(3)
C1 0.034(2) 0.0204(18) 0.0303(19) -0.0031(15) -0.0054(16) -0.0013(15)
C2 0.038(2) 0.037(2) 0.045(2) -0.0079(18) 0.002(2) -0.008(2)

loop_
_atom_type_symbol
_atom_type_description
_atom_type_scat_dispersion_real
_atom_type_scat_dispersion_imag
_atom_type_scat_source
C C 0.0033 0.0016 'International Tables Vol C Tables 4.2.6.8 and 6.1.1.4'
H H 0.0000 0.0000 'International Tables Vol C Tables 4.2.6.8 and 6.1.1.4'
N N 0.0061 0.0033 'International Tables Vol C Tables 4.2.6.8 and 6.1.1.4'
O O 0.0106 0.0060 'International Tables Vol C Tables 4.2.6.8 and 6.1.1.4'
P P 0.1023 0.0942 'International Tables Vol C Tables 4.2.6.8 and 6.1.1.4'
Zn Zn 0.2839 1.4301 'International Tables Vol C Tables 4.2.6.8 and 6.1.1.4'

loop_
_geom_angle_atom_site_label_1
_geom_angle_atom_site_label_2
_geom_angle_atom_site_label_3
_geom_angle
_geom_angle_site_symmetry_1
_geom_angle_site_symmetry_3
_geom_angle_publ_flag
N1 Zn1 N2 97.92(12) . . ?
N1 Zn1 C1 134.60(14) . . ?
N2 Zn1 C1 126.28(14) . . ?
O2 P1 N3 116.27(17) . . ?
O2 P1 N4 118.06(17) . . ?
O2 P1 C1 105.64(16) . . ?
N3 P1 N4 92.34(16) . . ?
N3 P1 C1 112.74(19) . . ?
N4 P1 C1 111.73(17) . . ?
C4 N1 Zn1 121.0(2) . . ?
C4 N1 C8 115.9(3) . . ?
C8 N1 Zn1 122.1(2) . . ?
C6 N2 Zn1 121.1(2) . . ?
C6 N2 C20 117.9(3) . . ?
C20 N2 Zn1 120.8(2) . . ?
C32 N3 P1 112.1(2) . . ?
C34 N3 P1 129.0(3) . . ?
C34 N3 C32 118.8(3) . . ?
C33 N4 P1 114.4(2) . . ?
C46 N4 P1 126.4(3) . . ?
C46 N4 C33 117.7(3) . . ?
H3A C3 H3B 109.5 . . ?
H3A C3 H3C 109.5 . . ?
H3B C3 H3C 109.5 . . ?
C4 C3 H3A 109.5 . . ?
C4 C3 H3B 109.5 . . ?
C4 C3 H3C 109.5 . . ?
N1 C4 C3 120.1(3) . . ?
N1 C4 C5 124.4(3) . . ?
C5 C4 C3 115.4(3) . . ?
C4 C5 H5 115.3 . . ?
C6 C5 C4 129.4(3) . . ?
C6 C5 H5 115.3 . . ?
N2 C6 C5 124.2(3) . . ?
N2 C6 C7 120.9(3) . . ?
C5 C6 C7 114.9(3) . . ?
C6 C7 H7A 109.5 . . ?
C6 C7 H7B 109.5 . . ?
C6 C7 H7C 109.5 . . ?
H7A C7 H7B 109.5 . . ?
H7A C7 H7C 109.5 . . ?
H7B C7 H7C 109.5 . . ?
C13 C8 N1 119.8(3) . . ?
C13 C8 C9 121.8(4) . . ?
C9 C8 N1 118.3(3) . . ?
C8 C13 C12 117.5(4) . . ?
C8 C13 C17 122.2(3) . . ?
C12 C13 C17 120.3(4) . . ?
C13 C12 H12 119.6 . . ?
C11 C12 C13 120.8(4) . . ?
C11 C12 H12 119.6 . . ?
C12 C11 H11 119.6 . . ?
C10 C11 C12 120.9(4) . . ?
C10 C11 H11 119.6 . . ?
C11 C10 H10 119.5 . . ?
C11 C10 C9 121.0(4) . . ?
C9 C10 H10 119.5 . . ?
C8 C9 C14 121.6(4) . . ?
C10 C9 C8 117.9(4) . . ?
C10 C9 C14 120.5(4) . . ?
C13 C17 H17 107.3 . . ?
C13 C17 C18 112.8(4) . . ?
C19 C17 C13 113.6(4) . . ?
C19 C17 H17 107.3 . . ?
C19 C17 C18 108.4(4) . . ?
C18 C17 H17 107.3 . . ?
C17 C19 H19A 109.5 . . ?
C17 C19 H19B 109.5 . . ?
C17 C19 H19C 109.5 . . ?
H19A C19 H19B 109.5 . . ?
H19A C19 H19C 109.5 . . ?
H19B C19 H19C 109.5 . . ?
C17 C18 H18A 109.5 . . ?
C17 C18 H18B 109.5 . . ?
C17 C18 H18C 109.5 . . ?
H18A C18 H18B 109.5 . . ?
H18A C18 H18C 109.5 . . ?
H18B C18 H18C 109.5 . . ?
C9 C14 H14 107.6 . . ?
C9 C14 C15 113.0(4) . . ?
C16 C14 C9 110.5(4) . . ?
C16 C14 H14 107.6 . . ?
C16 C14 C15 110.3(4) . . ?
C15 C14 H14 107.6 . . ?
C14 C16 H16A 109.5 . . ?
C14 C16 H16B 109.5 . . ?
C14 C16 H16C 109.5 . . ?
H16A C16 H16B 109.5 . . ?
H16A C16 H16C 109.5 . . ?
H16B C16 H16C 109.5 . . ?
C14 C15 H15A 109.5 . . ?
C14 C15 H15B 109.5 . . ?
C14 C15 H15C 109.5 . . ?
H15A C15 H15B 109.5 . . ?
H15A C15 H15C 109.5 . . ?
H15B C15 H15C 109.5 . . ?
C25 C20 N2 118.6(3) . . ?
C25 C20 C21 121.8(3) . . ?
C21 C20 N2 119.6(3) . . ?
C20 C25 C29 121.3(3) . . ?
C24 C25 C20 118.1(4) . . ?
C24 C25 C29 120.6(4) . . ?
C25 C24 H24 119.5 . . ?
C23 C24 C25 121.0(4) . . ?
C23 C24 H24 119.5 . . ?
C24 C23 H23 120.0 . . ?
C22 C23 C24 120.0(4) . . ?
C22 C23 H23 120.0 . . ?
C23 C22 H22 119.2 . . ?
C23 C22 C21 121.6(4) . . ?
C21 C22 H22 119.2 . . ?
C20 C21 C26 121.3(3) . . ?
C22 C21 C20 117.5(4) . . ?
C22 C21 C26 121.2(4) . . ?
C25 C29 H29 107.1 . . ?
C25 C29 C30 113.3(4) . . ?
C30 C29 H29 107.1 . . ?
C31 C29 C25 112.0(4) . . ?
C31 C29 H29 107.1 . . ?
C31 C29 C30 109.9(4) . . ?
C29 C30 H30A 109.5 . . ?
C29 C30 H30B 109.5 . . ?
C29 C30 H30C 109.5 . . ?
H30A C30 H30B 109.5 . . ?
H30A C30 H30C 109.5 . . ?
H30B C30 H30C 109.5 . . ?
C29 C31 H31A 109.5 . . ?
C29 C31 H31B 109.5 . . ?
C29 C31 H31C 109.5 . . ?
H31A C31 H31B 109.5 . . ?
H31A C31 H31C 109.5 . . ?
H31B C31 H31C 109.5 . . ?
C21 C26 H26 107.6 . . ?
C21 C26 C28 112.4(4) . . ?
C27 C26 C21 111.6(4) . . ?
C27 C26 H26 107.6 . . ?
C27 C26 C28 109.9(4) . . ?
C28 C26 H26 107.6 . . ?
C26 C27 H27A 109.5 . . ?
C26 C27 H27B 109.5 . . ?
C26 C27 H27C 109.5 . . ?
H27A C27 H27B 109.5 . . ?
H27A C27 H27C 109.5 . . ?
H27B C27 H27C 109.5 . . ?
C26 C28 H28A 109.5 . . ?
C26 C28 H28B 109.5 . . ?
C26 C28 H28C 109.5 . . ?
H28A C28 H28B 109.5 . . ?
H28A C28 H28C 109.5 . . ?
H28B C28 H28C 109.5 . . ?
N3 C32 H32A 110.8 . . ?
N3 C32 H32B 110.8 . . ?
N3 C32 C33 105.0(3) . . ?
H32A C32 H32B 108.8 . . ?
C33 C32 H32A 110.8 . . ?
C33 C32 H32B 110.8 . . ?
N4 C33 C32 104.9(3) . . ?
N4 C33 H33A 110.8 . . ?
N4 C33 H33B 110.8 . . ?
C32 C33 H33A 110.8 . . ?
C32 C33 H33B 110.8 . . ?
H33A C33 H33B 108.8 . . ?
C39 C34 N3 119.2(4) . . ?
C39 C34 C35 121.7(4) . . ?
C35 C34 N3 118.8(4) . . ?
C34 C39 C38 118.4(4) . . ?
C34 C39 C43 122.0(4) . . ?
C38 C39 C43 119.6(5) . . ?
C39 C38 H38 119.4 . . ?
C37 C38 C39 121.2(5) . . ?
C37 C38 H38 119.4 . . ?
C38 C37 H37 120.1 . . ?
C38 C37 C36 119.9(4) . . ?
C36 C37 H37 120.1 . . ?
C37 C36 H36 119.3 . . ?
C37 C36 C35 121.3(5) . . ?
C35 C36 H36 119.3 . . ?
C34 C35 C40 122.4(4) . . ?
C36 C35 C34 117.5(5) . . ?
C36 C35 C40 120.0(4) . . ?
C35 C40 H40 107.3 . . ?
C35 C40 C42 110.6(4) . . ?
C35 C40 C41 113.0(4) . . ?
C42 C40 H40 107.3 . . ?
C41 C40 H40 107.3 . . ?
C41 C40 C42 111.0(5) . . ?
C40 C42 H42A 109.5 . . ?
C40 C42 H42B 109.5 . . ?
C40 C42 H42C 109.5 . . ?
H42A C42 H42B 109.5 . . ?
H42A C42 H42C 109.5 . . ?
H42B C42 H42C 109.5 . . ?
C40 C41 H41A 109.5 . . ?
C40 C41 H41B 109.5 . . ?
C40 C41 H41C 109.5 . . ?
H41A C41 H41B 109.5 . . ?
H41A C41 H41C 109.5 . . ?
H41B C41 H41C 109.5 . . ?
C39 C43 H43 107.3 . . ?
C39 C43 C44 114.1(4) . . ?
C45 C43 C39 110.9(5) . . ?
C45 C43 H43 107.3 . . ?
C45 C43 C44 109.5(4) . . ?
C44 C43 H43 107.3 . . ?
C43 C45 H45A 109.5 . . ?
C43 C45 H45B 109.5 . . ?
C43 C45 H45C 109.5 . . ?
H45A C45 H45B 109.5 . . ?
H45A C45 H45C 109.5 . . ?
H45B C45 H45C 109.5 . . ?
C43 C44 H44A 109.5 . . ?
C43 C44 H44B 109.5 . . ?
C43 C44 H44C 109.5 . . ?
H44A C44 H44B 109.5 . . ?
H44A C44 H44C 109.5 . . ?
H44B C44 H44C 109.5 . . ?
C51 C46 N4 117.9(4) . . ?
C51 C46 C47 122.0(4) . . ?
C47 C46 N4 119.9(4) . . ?
C46 C51 C50 117.2(5) . . ?
C46 C51 C55 121.9(4) . . ?
C50 C51 C55 120.7(5) . . ?
C51 C50 H50 119.6 . . ?
C49 C50 C51 120.8(5) . . ?
C49 C50 H50 119.6 . . ?
C50 C49 H49 119.7 . . ?
C48 C49 C50 120.7(5) . . ?
C48 C49 H49 119.7 . . ?
C49 C48 H48 119.4 . . ?
C49 C48 C47 121.2(6) . . ?
C47 C48 H48 119.4 . . ?
C46 C47 C52 123.6(4) . . ?
C48 C47 C46 118.0(5) . . ?
C48 C47 C52 118.3(5) . . ?
C51 C55 H55 107.6 . . ?
C51 C55 C56 113.7(5) . . ?
C51 C55 C57 109.7(4) . . ?
C56 C55 H55 107.6 . . ?
C56 C55 C57 110.5(4) . . ?
C57 C55 H55 107.6 . . ?
C55 C56 H56A 109.5 . . ?
C55 C56 H56B 109.5 . . ?
C55 C56 H56C 109.5 . . ?
H56A C56 H56B 109.5 . . ?
H56A C56 H56C 109.5 . . ?
H56B C56 H56C 109.5 . . ?
C55 C57 H57A 109.5 . . ?
C55 C57 H57B 109.5 . . ?
C55 C57 H57C 109.5 . . ?
H57A C57 H57B 109.5 . . ?
H57A C57 H57C 109.5 . . ?
H57B C57 H57C 109.5 . . ?
C47 C52 H52 107.5 . . ?
C47 C52 C53 113.6(4) . . ?
C47 C52 C54 109.9(4) . . ?
C53 C52 H52 107.5 . . ?
C53 C52 C54 110.7(4) . . ?
C54 C52 H52 107.5 . . ?
C52 C53 H53A 109.5 . . ?
C52 C53 H53B 109.5 . . ?
C52 C53 H53C 109.5 . . ?
H53A C53 H53B 109.5 . . ?
H53A C53 H53C 109.5 . . ?
H53B C53 H53C 109.5 . . ?
C52 C54 H54A 109.5 . . ?
C52 C54 H54B 109.5 . . ?
C52 C54 H54C 109.5 . . ?
H54A C54 H54B 109.5 . . ?
H54A C54 H54C 109.5 . . ?
H54B C54 H54C 109.5 . . ?
P1 C1 Zn1 116.9(2) . . ?
C2 C1 Zn1 118.3(3) . . ?
C2 C1 P1 124.6(3) . . ?
O1 C2 C1 177.8(5) . . ?

loop_
_geom_bond_atom_site_label_1
_geom_bond_atom_site_label_2
_geom_bond_distance
_geom_bond_site_symmetry_2
_geom_bond_publ_flag
Zn1 N1 1.961(3) . ?
Zn1 N2 1.975(3) . ?
Zn1 C1 1.986(4) . ?
P1 O2 1.474(3) . ?
P1 N3 1.663(3) . ?
P1 N4 1.672(3) . ?
P1 C1 1.765(4) . ?
O1 C2 1.175(5) . ?
N1 C4 1.332(5) . ?
N1 C8 1.444(5) . ?
N2 C6 1.325(4) . ?
N2 C20 1.444(4) . ?
N3 C32 1.476(5) . ?
N3 C34 1.434(5) . ?
N4 C33 1.468(5) . ?
N4 C46 1.436(5) . ?
C3 H3A 0.9800 . ?
C3 H3B 0.9800 . ?
C3 H3C 0.9800 . ?
C3 C4 1.513(5) . ?
C4 C5 1.403(5) . ?
C5 H5 0.9500 . ?
C5 C6 1.397(5) . ?
C6 C7 1.512(5) . ?
C7 H7A 0.9800 . ?
C7 H7B 0.9800 . ?
C7 H7C 0.9800 . ?
C8 C13 1.404(5) . ?
C8 C9 1.405(5) . ?
C13 C12 1.405(5) . ?
C13 C17 1.508(6) . ?
C12 H12 0.9500 . ?
C12 C11 1.376(7) . ?
C11 H11 0.9500 . ?
C11 C10 1.370(7) . ?
C10 H10 0.9500 . ?
C10 C9 1.397(6) . ?
C9 C14 1.521(6) . ?
C17 H17 1.0000 . ?
C17 C19 1.478(7) . ?
C17 C18 1.515(7) . ?
C19 H19A 0.9800 . ?
C19 H19B 0.9800 . ?
C19 H19C 0.9800 . ?
C18 H18A 0.9800 . ?
C18 H18B 0.9800 . ?
C18 H18C 0.9800 . ?
C14 H14 1.0000 . ?
C14 C16 1.517(7) . ?
C14 C15 1.536(6) . ?
C16 H16A 0.9800 . ?
C16 H16B 0.9800 . ?
C16 H16C 0.9800 . ?
C15 H15A 0.9800 . ?
C15 H15B 0.9800 . ?
C15 H15C 0.9800 . ?
C20 C25 1.402(5) . ?
C20 C21 1.403(5) . ?
C25 C24 1.395(6) . ?
C25 C29 1.529(6) . ?
C24 H24 0.9500 . ?
C24 C23 1.381(7) . ?
C23 H23 0.9500 . ?
C23 C22 1.378(7) . ?
C22 H22 0.9500 . ?
C22 C21 1.397(6) . ?
C21 C26 1.518(6) . ?
C29 H29 1.0000 . ?
C29 C30 1.532(6) . ?
C29 C31 1.528(6) . ?
C30 H30A 0.9800 . ?
C30 H30B 0.9800 . ?
C30 H30C 0.9800 . ?
C31 H31A 0.9800 . ?
C31 H31B 0.9800 . ?
C31 H31C 0.9800 . ?
C26 H26 1.0000 . ?
C26 C27 1.501(6) . ?
C26 C28 1.529(6) . ?
C27 H27A 0.9800 . ?
C27 H27B 0.9800 . ?
C27 H27C 0.9800 . ?
C28 H28A 0.9800 . ?
C28 H28B 0.9800 . ?
C28 H28C 0.9800 . ?
C32 H32A 0.9900 . ?
C32 H32B 0.9900 . ?
C32 C33 1.510(6) . ?
C33 H33A 0.9900 . ?
C33 H33B 0.9900 . ?
C34 C39 1.392(6) . ?
C34 C35 1.401(6) . ?
C39 C38 1.394(6) . ?
C39 C43 1.519(7) . ?
C38 H38 0.9500 . ?
C38 C37 1.370(7) . ?
C37 H37 0.9500 . ?
C37 C36 1.380(8) . ?
C36 H36 0.9500 . ?
C36 C35 1.399(6) . ?
C35 C40 1.511(7) . ?
C40 H40 1.0000 . ?
C40 C42 1.535(7) . ?
C40 C41 1.514(8) . ?
C42 H42A 0.9800 . ?
C42 H42B 0.9800 . ?
C42 H42C 0.9800 . ?
C41 H41A 0.9800 . ?
C41 H41B 0.9800 . ?
C41 H41C 0.9800 . ?
C43 H43 1.0000 . ?
C43 C45 1.518(7) . ?
C43 C44 1.533(9) . ?
C45 H45A 0.9800 . ?
C45 H45B 0.9800 . ?
C45 H45C 0.9800 . ?
C44 H44A 0.9800 . ?
C44 H44B 0.9800 . ?
C44 H44C 0.9800 . ?
C46 C51 1.399(6) . ?
C46 C47 1.402(6) . ?
C51 C50 1.410(7) . ?
C51 C55 1.501(7) . ?
C50 H50 0.9500 . ?
C50 C49 1.374(10) . ?
C49 H49 0.9500 . ?
C49 C48 1.370(9) . ?
C48 H48 0.9500 . ?
C48 C47 1.386(7) . ?
C47 C52 1.512(7) . ?
C55 H55 1.0000 . ?
C55 C56 1.516(7) . ?
C55 C57 1.545(6) . ?
C56 H56A 0.9800 . ?
C56 H56B 0.9800 . ?
C56 H56C 0.9800 . ?
C57 H57A 0.9800 . ?
C57 H57B 0.9800 . ?
C57 H57C 0.9800 . ?
C52 H52 1.0000 . ?
C52 C53 1.529(7) . ?
C52 C54 1.536(7) . ?
C53 H53A 0.9800 . ?
C53 H53B 0.9800 . ?
C53 H53C 0.9800 . ?
C54 H54A 0.9800 . ?
C54 H54B 0.9800 . ?
C54 H54C 0.9800 . ?
C1 C2 1.293(6) . ?

loop_
_geom_torsion_atom_site_label_1
_geom_torsion_atom_site_label_2
_geom_torsion_atom_site_label_3
_geom_torsion_atom_site_label_4
_geom_torsion
_geom_torsion_site_symmetry_1
_geom_torsion_site_symmetry_2
_geom_torsion_site_symmetry_3
_geom_torsion_site_symmetry_4
_geom_torsion_publ_flag
Zn1 N1 C4 C3 176.2(2) . . . . ?
Zn1 N1 C4 C5 -1.2(5) . . . . ?
Zn1 N1 C8 C13 94.8(4) . . . . ?
Zn1 N1 C8 C9 -87.7(4) . . . . ?
Zn1 N2 C6 C5 -4.3(5) . . . . ?
Zn1 N2 C6 C7 178.3(3) . . . . ?
Zn1 N2 C20 C25 78.4(4) . . . . ?
Zn1 N2 C20 C21 -102.5(3) . . . . ?
P1 N3 C32 C33 33.8(4) . . . . ?
P1 N3 C34 C39 -78.9(5) . . . . ?
P1 N3 C34 C35 106.8(4) . . . . ?
P1 N4 C33 C32 21.1(4) . . . . ?
P1 N4 C46 C51 -102.7(4) . . . . ?
P1 N4 C46 C47 82.3(4) . . . . ?
O2 P1 N3 C32 -142.3(3) . . . . ?
O2 P1 N3 C34 33.1(5) . . . . ?
O2 P1 N4 C33 119.7(3) . . . . ?
O2 P1 N4 C46 -45.9(4) . . . . ?
O2 P1 C1 Zn1 -1.4(3) . . . . ?
O2 P1 C1 C2 -176.8(4) . . . . ?
N1 C4 C5 C6 13.1(6) . . . . ?
N1 C8 C13 C12 178.6(3) . . . . ?
N1 C8 C13 C17 0.6(5) . . . . ?
N1 C8 C9 C10 -177.8(4) . . . . ?
N1 C8 C9 C14 2.7(6) . . . . ?
N2 C20 C25 C24 176.8(3) . . . . ?
N2 C20 C25 C29 -2.5(5) . . . . ?
N2 C20 C21 C22 -178.2(3) . . . . ?
N2 C20 C21 C26 1.9(5) . . . . ?
N3 P1 N4 C33 -1.8(3) . . . . ?
N3 P1 N4 C46 -167.5(3) . . . . ?
N3 P1 C1 Zn1 126.6(2) . . . . ?
N3 P1 C1 C2 -48.8(4) . . . . ?
N3 C32 C33 N4 -32.5(4) . . . . ?
N3 C34 C39 C38 -174.2(4) . . . . ?
N3 C34 C39 C43 4.1(6) . . . . ?
N3 C34 C35 C36 175.0(4) . . . . ?
N3 C34 C35 C40 -3.0(6) . . . . ?
N4 P1 N3 C32 -19.3(3) . . . . ?
N4 P1 N3 C34 156.1(4) . . . . ?
N4 P1 C1 Zn1 -131.0(2) . . . . ?
N4 P1 C1 C2 53.6(4) . . . . ?
N4 C46 C51 C50 179.9(4) . . . . ?
N4 C46 C51 C55 -5.2(6) . . . . ?
N4 C46 C47 C48 179.5(4) . . . . ?
N4 C46 C47 C52 2.3(6) . . . . ?
C3 C4 C5 C6 -164.4(4) . . . . ?
C4 N1 C8 C13 -96.6(4) . . . . ?
C4 N1 C8 C9 80.9(4) . . . . ?
C4 C5 C6 N2 -9.9(6) . . . . ?
C4 C5 C6 C7 167.7(4) . . . . ?
C6 N2 C20 C25 -97.1(4) . . . . ?
C6 N2 C20 C21 82.0(4) . . . . ?
C8 N1 C4 C3 7.5(5) . . . . ?
C8 N1 C4 C5 -169.9(3) . . . . ?
C8 C13 C12 C11 -1.1(6) . . . . ?
C8 C13 C17 C19 -122.7(5) . . . . ?
C8 C13 C17 C18 113.4(5) . . . . ?
C8 C9 C14 C16 105.9(5) . . . . ?
C8 C9 C14 C15 -130.0(4) . . . . ?
C13 C8 C9 C10 -0.4(6) . . . . ?
C13 C8 C9 C14 -179.9(4) . . . . ?
C13 C12 C11 C10 0.1(7) . . . . ?
C12 C13 C17 C19 59.3(6) . . . . ?
C12 C13 C17 C18 -64.6(6) . . . . ?
C12 C11 C10 C9 0.8(8) . . . . ?
C11 C10 C9 C8 -0.7(7) . . . . ?
C11 C10 C9 C14 178.8(5) . . . . ?
C10 C9 C14 C16 -73.6(5) . . . . ?
C10 C9 C14 C15 50.5(6) . . . . ?
C9 C8 C13 C12 1.3(6) . . . . ?
C9 C8 C13 C17 -176.8(4) . . . . ?
C17 C13 C12 C11 177.0(4) . . . . ?
C20 N2 C6 C5 171.2(3) . . . . ?
C20 N2 C6 C7 -6.2(5) . . . . ?
C20 C25 C24 C23 1.7(6) . . . . ?
C20 C25 C29 C30 -150.1(4) . . . . ?
C20 C25 C29 C31 84.9(5) . . . . ?
C20 C21 C26 C27 83.8(5) . . . . ?
C20 C21 C26 C28 -152.1(4) . . . . ?
C25 C20 C21 C22 0.9(6) . . . . ?
C25 C20 C21 C26 -179.0(4) . . . . ?
C25 C24 C23 C22 0.2(7) . . . . ?
C24 C25 C29 C30 30.5(5) . . . . ?
C24 C25 C29 C31 -94.4(5) . . . . ?
C24 C23 C22 C21 -1.6(7) . . . . ?
C23 C22 C21 C20 1.1(6) . . . . ?
C23 C22 C21 C26 -179.0(4) . . . . ?
C22 C21 C26 C27 -96.0(5) . . . . ?
C22 C21 C26 C28 28.0(6) . . . . ?
C21 C20 C25 C24 -2.2(6) . . . . ?
C21 C20 C25 C29 178.4(3) . . . . ?
C29 C25 C24 C23 -178.9(4) . . . . ?
C32 N3 C34 C39 96.3(5) . . . . ?
C32 N3 C34 C35 -78.0(5) . . . . ?
C33 N4 C46 C51 92.1(4) . . . . ?
C33 N4 C46 C47 -83.0(5) . . . . ?
C34 N3 C32 C33 -142.2(4) . . . . ?
C34 C39 C38 C37 0.1(7) . . . . ?
C34 C39 C43 C45 -98.2(5) . . . . ?
C34 C39 C43 C44 137.5(5) . . . . ?
C34 C35 C40 C42 108.1(5) . . . . ?
C34 C35 C40 C41 -126.8(5) . . . . ?
C39 C34 C35 C36 0.9(6) . . . . ?
C39 C34 C35 C40 -177.0(4) . . . . ?
C39 C38 C37 C36 -1.0(7) . . . . ?
C38 C39 C43 C45 80.0(6) . . . . ?
C38 C39 C43 C44 -44.2(6) . . . . ?
C38 C37 C36 C35 1.8(7) . . . . ?
C37 C36 C35 C34 -1.7(7) . . . . ?
C37 C36 C35 C40 176.3(4) . . . . ?
C36 C35 C40 C42 -69.8(6) . . . . ?
C36 C35 C40 C41 55.3(6) . . . . ?
C35 C34 C39 C38 -0.1(6) . . . . ?
C35 C34 C39 C43 178.1(4) . . . . ?
C43 C39 C38 C37 -178.2(4) . . . . ?
C46 N4 C33 C32 -171.9(3) . . . . ?
C46 C51 C50 C49 2.2(8) . . . . ?
C46 C51 C55 C56 130.3(5) . . . . ?
C46 C51 C55 C57 -105.5(5) . . . . ?
C46 C47 C52 C53 -127.5(5) . . . . ?
C46 C47 C52 C54 107.9(5) . . . . ?
C51 C46 C47 C48 4.7(6) . . . . ?
C51 C46 C47 C52 -172.5(4) . . . . ?
C51 C50 C49 C48 1.2(10) . . . . ?
C50 C51 C55 C56 -55.0(6) . . . . ?
C50 C51 C55 C57 69.3(6) . . . . ?
C50 C49 C48 C47 -1.8(10) . . . . ?
C49 C48 C47 C46 -1.1(8) . . . . ?
C49 C48 C47 C52 176.2(5) . . . . ?
C48 C47 C52 C53 55.4(6) . . . . ?
C48 C47 C52 C54 -69.2(6) . . . . ?
C47 C46 C51 C50 -5.2(6) . . . . ?
C47 C46 C51 C55 169.7(4) . . . . ?
C55 C51 C50 C49 -172.8(5) . . . . ?
C1 P1 N3 C32 95.5(3) . . . . ?
C1 P1 N3 C34 -89.1(4) . . . . ?
C1 P1 N4 C33 -117.5(3) . . . . ?
C1 P1 N4 C46 76.8(4) . . . . ?

loop_
_twin_individual_id
_twin_individual_mass_fraction_refined
1 0.93808
2 0.06192
